data_7052563
loop_
_publ_author_name
'Halasz, Ivan'
'Rub\<ci\'c, Mirta'
'U\<zarevi\'c, Krunoslav'
'\/Dilovi\'c, Ivica'
'Me\<strovi\'c, Ernest'

_publ_section_title
;
 The cocrystal of 4-oxopimelic acid and 4,4&#x2032;-bipyridine:
 polymorphism and solid-state transformations
;
_journal_issue 1
_journal_name_full 'New Journal of Chemistry'
_journal_page_first 24
_journal_paper_doi 10.1039/c0nj00569j
_journal_volume 35
_journal_year 2011
_chemical_compound_source 'chemical synthesis'
_chemical_formula_moiety 'C7 H10 O5, C10 H8 N2'
_chemical_formula_sum 'C17 H18 N2 O5'
_chemical_formula_weight 330.33
_chemical_name_common '4-oxopimelic acid 4,4'-bipyridine'
_chemical_name_systematic
;
4-oxo-heptane-1,7-dioic acid 4,4'-bipyridine
;
_space_group_IT_number 14
_symmetry_cell_setting monoclinic
_symmetry_Int_Tables_number 14
_symmetry_space_group_name_Hall '-P 2ybc'
_symmetry_space_group_name_H-M 'P 1 21/c 1'
_atom_sites_solution_hydrogens geom
_atom_sites_solution_primary direct
_atom_sites_solution_secondary difmap
_audit_creation_method SHELXL-97
_cell_angle_alpha 90.00
_cell_angle_beta 140.5120(10)
_cell_angle_gamma 90.00
_cell_formula_units_Z 4
_cell_length_a 15.8717(3)
_cell_length_b 9.4064(2)
_cell_length_c 17.3535(4)
_cell_measurement_reflns_used 7207
_cell_measurement_temperature 293(2)
_cell_measurement_theta_max 28.0647
_cell_measurement_theta_min 3.9384
_cell_volume 1647.53(7)
_computing_cell_refinement
;
CrysAlis RED, Oxford Diffraction Ltd.,
Version 1.171.31.5 (release 28-08-2006 CrysAlis171 .NET)
(compiled Aug 28 2006,13:05:05)
;
_computing_data_collection
;
CrysAlis CCD, Oxford Diffraction Ltd.,
Version 1.171.31.5 (release 28-08-2006 CrysAlis171 .NET)
(compiled Aug 28 2006,13:05:05)
;
_computing_data_reduction
;
CrysAlis RED, Oxford Diffraction Ltd.,
Version 1.171.31.5 (release 28-08-2006 CrysAlis171 .NET)
(compiled Aug 28 2006,13:05:05)
;
_computing_structure_refinement 'SHELXL-97 (Sheldrick, 2008)'
_computing_structure_solution 'SHELXS (Sheldrick, 2008)'
_diffrn_ambient_temperature 293(2)
_diffrn_detector_area_resol_mean 16.3426
_diffrn_measured_fraction_theta_full 0.997
_diffrn_measured_fraction_theta_max 0.997
_diffrn_measurement_device_type 'Oxford Diffraction Xcalibur CCD'
_diffrn_measurement_method '\w scans'
_diffrn_radiation_monochromator graphite
_diffrn_radiation_source 'Enhance (Mo) X-ray Source'
_diffrn_radiation_type MoK\a
_diffrn_radiation_wavelength 0.71073
_diffrn_reflns_av_R_equivalents 0.0205
_diffrn_reflns_av_sigmaI/netI 0.0157
_diffrn_reflns_limit_h_max 18
_diffrn_reflns_limit_h_min -18
_diffrn_reflns_limit_k_max 10
_diffrn_reflns_limit_k_min -11
_diffrn_reflns_limit_l_max 20
_diffrn_reflns_limit_l_min -20
_diffrn_reflns_number 15784
_diffrn_reflns_theta_full 25.00
_diffrn_reflns_theta_max 25.00
_diffrn_reflns_theta_min 3.97
_exptl_absorpt_coefficient_mu 0.099
_exptl_absorpt_correction_type none
_exptl_crystal_colour colorless
_exptl_crystal_density_diffrn 1.332
_exptl_crystal_density_method 'not measured'
_exptl_crystal_description prismatic
_exptl_crystal_F_000 696
_exptl_crystal_size_max 0.35
_exptl_crystal_size_mid 0.25
_exptl_crystal_size_min 0.20
_refine_diff_density_max 0.155
_refine_diff_density_min -0.246
_refine_diff_density_rms 0.060
_refine_ls_extinction_method none
_refine_ls_goodness_of_fit_ref 1.044
_refine_ls_hydrogen_treatment constr
_refine_ls_matrix_type full
_refine_ls_number_parameters 219
_refine_ls_number_reflns 2893
_refine_ls_number_restraints 0
_refine_ls_restrained_S_all 1.044
_refine_ls_R_factor_all 0.0589
_refine_ls_R_factor_gt 0.0436
_refine_ls_shift/su_max 0.002
_refine_ls_shift/su_mean 0.000
_refine_ls_structure_factor_coef Fsqd
_refine_ls_weighting_details 'calc w=1/[\s^2^(Fo^2^)+(0.0762P)^2^+0.1461P] where P=(Fo^2^+2Fc^2^)/3'
_refine_ls_weighting_scheme calc
_refine_ls_wR_factor_gt 0.1112
_refine_ls_wR_factor_ref 0.1264
_reflns_number_gt 2131
_reflns_number_total 2893
_reflns_threshold_expression >2\s(I)
_cod_data_source_file C0NJ00569J.TXT
_cod_data_source_block Form_I
_cod_original_cell_volume 1647.53(6)
_cod_original_sg_symbol_Hall '-p 2ybc'
_cod_original_sg_symbol_H-M 'P 21/c'
_cod_database_code 7052563

loop_
_symmetry_equiv_pos_as_xyz
'x, y, z'
'-x, y+1/2, -z+1/2'
'-x, -y, -z'
'x, -y-1/2, z-1/2'

loop_
_atom_site_label
_atom_site_type_symbol
_atom_site_fract_x
_atom_site_fract_y
_atom_site_fract_z
_atom_site_U_iso_or_equiv
_atom_site_adp_type
_atom_site_occupancy
_atom_site_symmetry_multiplicity
_atom_site_calc_flag
_atom_site_refinement_flags
_atom_site_disorder_assembly
_atom_site_disorder_group
C11 C -0.25400(16) 0.94452(19) -0.17313(15) 0.0533(4) Uani 1 1 d . . .
C12 C -0.15595(15) 0.84848(18) -0.06600(14) 0.0504(4) Uani 1 1 d . . .
H12A H -0.0770 0.9028 0.0019 0.060 Uiso 1 1 calc R . .
H12B H -0.1308 0.7746 -0.0844 0.060 Uiso 1 1 calc R . .
C13 C -0.20643(15) 0.77947(19) -0.02896(14) 0.0533(4) Uani 1 1 d . . .
H13A H -0.2399 0.8530 -0.0186 0.064 Uiso 1 1 calc R . .
H13B H -0.2801 0.7179 -0.0941 0.064 Uiso 1 1 calc R . .
C14 C -0.10545(15) 0.69429(17) 0.08496(13) 0.0452(4) Uani 1 1 d . . .
C15 C -0.15273(15) 0.5982(2) 0.11511(14) 0.0547(4) Uani 1 1 d . . .
H15A H -0.1922 0.5140 0.0646 0.066 Uiso 1 1 calc R . .
H15B H -0.2211 0.6468 0.0959 0.066 Uiso 1 1 calc R . .
C16 C -0.04409(16) 0.55309(17) 0.24634(14) 0.0506(4) Uani 1 1 d . . .
H16A H -0.0775 0.4785 0.2562 0.061 Uiso 1 1 calc R . .
H16B H 0.0288 0.5139 0.2682 0.061 Uiso 1 1 calc R . .
C17 C 0.00640(15) 0.67241(17) 0.33050(14) 0.0457(4) Uani 1 1 d . . .
O11 O -0.36608(12) 0.96103(18) -0.23095(13) 0.0860(5) Uani 1 1 d . . .
O12 O -0.20482(12) 1.00920(15) -0.19890(12) 0.0732(4) Uani 1 1 d . . .
H12 H -0.2632 1.0557 -0.2612 0.110 Uiso 1 1 calc R . .
O13 O 0.01103(11) 0.70314(15) 0.15202(11) 0.0690(4) Uani 1 1 d . . .
O14 O 0.12489(11) 0.64618(13) 0.44232(10) 0.0648(4) Uani 1 1 d . . .
H14 H 0.1485 0.7131 0.4860 0.097 Uiso 1 1 calc R . .
O15 O -0.05478(12) 0.78015(13) 0.30045(11) 0.0664(4) Uani 1 1 d . . .
C21 C 0.36342(18) 0.8798(2) 0.67788(17) 0.0696(5) Uani 1 1 d . . .
H21 H 0.4004 0.8385 0.6603 0.084 Uiso 1 1 calc R . .
C22 C 0.43920(16) 0.9730(2) 0.77299(15) 0.0617(5) Uani 1 1 d . . .
H22 H 0.5252 0.9935 0.8179 0.074 Uiso 1 1 calc R . .
C23 C 0.38809(14) 1.03686(16) 0.80258(13) 0.0444(4) Uani 1 1 d . . .
C24 C 0.25844(15) 1.00273(19) 0.72972(15) 0.0554(4) Uani 1 1 d . . .
H24 H 0.2183 1.0434 0.7443 0.066 Uiso 1 1 calc R . .
C25 C 0.18940(17) 0.9081(2) 0.63550(16) 0.0657(5) Uani 1 1 d . . .
H25 H 0.1024 0.8870 0.5876 0.079 Uiso 1 1 calc R . .
C26 C 0.46939(14) 1.13655(16) 0.90624(13) 0.0442(4) Uani 1 1 d . . .
C27 C 0.60406(15) 1.15062(18) 0.98893(15) 0.0548(4) Uani 1 1 d . . .
H27 H 0.6453 1.0967 0.9801 0.066 Uiso 1 1 calc R . .
C28 C 0.67704(16) 1.2439(2) 1.08404(16) 0.0620(5) Uani 1 1 d . . .
H28 H 0.7674 1.2510 1.1382 0.074 Uiso 1 1 calc R . .
C29 C 0.49659(18) 1.3114(2) 1.02391(18) 0.0711(6) Uani 1 1 d . . .
H29 H 0.4584 1.3663 1.0356 0.085 Uiso 1 1 calc R . .
C30 C 0.41617(17) 1.2212(2) 0.92577(17) 0.0631(5) Uani 1 1 d . . .
H30 H 0.3259 1.2173 0.8726 0.076 Uiso 1 1 calc R . .
N21 N 0.23967(15) 0.84526(16) 0.60920(13) 0.0628(4) Uani 1 1 d . . .
N22 N 0.62569(14) 1.32418(16) 1.10273(13) 0.0626(4) Uani 1 1 d . . .

loop_
_atom_site_aniso_label
_atom_site_aniso_U_11
_atom_site_aniso_U_22
_atom_site_aniso_U_33
_atom_site_aniso_U_23
_atom_site_aniso_U_13
_atom_site_aniso_U_12
C11 0.0515(9) 0.0607(11) 0.0510(10) 0.0041(8) 0.0404(9) 0.0051(7)
C12 0.0485(9) 0.0543(10) 0.0487(9) 0.0034(7) 0.0376(8) 0.0046(7)
C13 0.0464(8) 0.0627(11) 0.0482(9) 0.0010(8) 0.0359(8) -0.0011(7)
C14 0.0461(8) 0.0501(9) 0.0437(8) -0.0055(7) 0.0358(8) -0.0025(7)
C15 0.0539(9) 0.0633(11) 0.0490(9) -0.0093(8) 0.0402(8) -0.0137(8)
C16 0.0605(9) 0.0467(9) 0.0528(9) -0.0041(7) 0.0459(9) -0.0052(7)
C17 0.0522(8) 0.0463(9) 0.0484(9) -0.0011(7) 0.0414(8) -0.0037(7)
O11 0.0550(7) 0.1258(13) 0.0782(9) 0.0396(9) 0.0517(8) 0.0265(7)
O12 0.0632(7) 0.0880(10) 0.0761(9) 0.0356(7) 0.0557(8) 0.0223(7)
O13 0.0482(7) 0.0952(10) 0.0604(8) 0.0189(7) 0.0410(6) 0.0049(6)
O14 0.0622(7) 0.0614(8) 0.0482(7) -0.0070(6) 0.0367(7) -0.0007(6)
O15 0.0735(8) 0.0520(7) 0.0691(8) -0.0016(6) 0.0538(7) 0.0068(6)
C21 0.0608(11) 0.0860(14) 0.0548(11) -0.0140(10) 0.0428(10) 0.0008(10)
C22 0.0451(9) 0.0800(12) 0.0522(10) -0.0141(9) 0.0355(9) -0.0021(8)
C23 0.0414(8) 0.0489(9) 0.0400(8) 0.0022(7) 0.0307(7) 0.0006(6)
C24 0.0489(9) 0.0691(11) 0.0532(10) -0.0078(9) 0.0407(8) -0.0087(8)
C25 0.0529(10) 0.0821(13) 0.0554(10) -0.0143(10) 0.0401(9) -0.0220(9)
C26 0.0424(8) 0.0479(9) 0.0416(8) 0.0014(7) 0.0322(7) 0.0001(6)
C27 0.0444(8) 0.0606(10) 0.0547(10) -0.0087(8) 0.0370(8) -0.0026(7)
C28 0.0449(8) 0.0691(12) 0.0555(10) -0.0128(9) 0.0344(9) -0.0082(8)
C29 0.0617(11) 0.0786(13) 0.0750(13) -0.0248(11) 0.0532(11) -0.0073(9)
C30 0.0465(9) 0.0757(12) 0.0622(11) -0.0164(9) 0.0406(9) -0.0050(8)
N21 0.0643(9) 0.0664(10) 0.0490(8) -0.0092(7) 0.0414(8) -0.0101(7)
N22 0.0589(9) 0.0636(9) 0.0571(9) -0.0138(7) 0.0426(8) -0.0088(7)

loop_
_atom_type_symbol
_atom_type_description
_atom_type_scat_dispersion_real
_atom_type_scat_dispersion_imag
_atom_type_scat_source
C C 0.0033 0.0016 'International Tables Vol C Tables 4.2.6.8 and 6.1.1.4'
H H 0.0000 0.0000 'International Tables Vol C Tables 4.2.6.8 and 6.1.1.4'
O O 0.0106 0.0060 'International Tables Vol C Tables 4.2.6.8 and 6.1.1.4'
N N 0.0061 0.0033 'International Tables Vol C Tables 4.2.6.8 and 6.1.1.4'

loop_
_geom_angle_atom_site_label_1
_geom_angle_atom_site_label_2
_geom_angle_atom_site_label_3
_geom_angle
_geom_angle_site_symmetry_1
_geom_angle_site_symmetry_3
_geom_angle_publ_flag
O11 C11 O12 122.92(16) . . ?
O11 C11 C12 124.57(16) . . ?
O12 C11 C12 112.51(13) . . ?
C11 C12 C13 113.91(13) . . ?
C11 C12 H12A 108.8 . . ?
C13 C12 H12A 108.8 . . ?
C11 C12 H12B 108.8 . . ?
C13 C12 H12B 108.8 . . ?
H12A C12 H12B 107.7 . . ?
C14 C13 C12 114.52(13) . . ?
C14 C13 H13A 108.6 . . ?
C12 C13 H13A 108.6 . . ?
C14 C13 H13B 108.6 . . ?
C12 C13 H13B 108.6 . . ?
H13A C13 H13B 107.6 . . ?
O13 C14 C13 121.32(14) . . ?
O13 C14 C15 120.67(14) . . ?
C13 C14 C15 118.01(13) . . ?
C14 C15 C16 113.47(13) . . ?
C14 C15 H15A 108.9 . . ?
C16 C15 H15A 108.9 . . ?
C14 C15 H15B 108.9 . . ?
C16 C15 H15B 108.9 . . ?
H15A C15 H15B 107.7 . . ?
C17 C16 C15 112.99(14) . . ?
C17 C16 H16A 109.0 . . ?
C15 C16 H16A 109.0 . . ?
C17 C16 H16B 109.0 . . ?
C15 C16 H16B 109.0 . . ?
H16A C16 H16B 107.8 . . ?
O15 C17 O14 123.49(15) . . ?
O15 C17 C16 124.23(15) . . ?
O14 C17 C16 112.27(14) . . ?
C11 O12 H12 109.5 . . ?
C17 O14 H14 109.5 . . ?
N21 C21 C22 123.53(17) . . ?
N21 C21 H21 118.2 . . ?
C22 C21 H21 118.2 . . ?
C21 C22 C23 120.18(16) . . ?
C21 C22 H22 119.9 . . ?
C23 C22 H22 119.9 . . ?
C24 C23 C22 116.26(15) . . ?
C24 C23 C26 122.88(14) . . ?
C22 C23 C26 120.86(13) . . ?
C25 C24 C23 119.54(16) . . ?
C25 C24 H24 120.2 . . ?
C23 C24 H24 120.2 . . ?
N21 C25 C24 123.89(16) . . ?
N21 C25 H25 118.1 . . ?
C24 C25 H25 118.1 . . ?
C30 C26 C27 116.03(15) . . ?
C30 C26 C23 122.58(13) . . ?
C27 C26 C23 121.38(14) . . ?
C28 C27 C26 120.21(15) . . ?
C28 C27 H27 119.9 . . ?
C26 C27 H27 119.9 . . ?
N22 C28 C27 123.51(15) . . ?
N22 C28 H28 118.2 . . ?
C27 C28 H28 118.2 . . ?
N22 C29 C30 123.48(17) . . ?
N22 C29 H29 118.3 . . ?
C30 C29 H29 118.3 . . ?
C29 C30 C26 120.05(16) . . ?
C29 C30 H30 120.0 . . ?
C26 C30 H30 120.0 . . ?
C25 N21 C21 116.58(15) . . ?
C28 N22 C29 116.72(15) . . ?

loop_
_geom_bond_atom_site_label_1
_geom_bond_atom_site_label_2
_geom_bond_distance
_geom_bond_site_symmetry_2
_geom_bond_publ_flag
C11 O11 1.2003(19) . ?
C11 O12 1.311(2) . ?
C11 C12 1.493(2) . ?
C12 C13 1.507(2) . ?
C12 H12A 0.9700 . ?
C12 H12B 0.9700 . ?
C13 C14 1.493(2) . ?
C13 H13A 0.9700 . ?
C13 H13B 0.9700 . ?
C14 O13 1.2075(17) . ?
C14 C15 1.504(2) . ?
C15 C16 1.509(2) . ?
C15 H15A 0.9700 . ?
C15 H15B 0.9700 . ?
C16 C17 1.493(2) . ?
C16 H16A 0.9700 . ?
C16 H16B 0.9700 . ?
C17 O15 1.2084(19) . ?
C17 O14 1.3154(19) . ?
O12 H12 0.8200 . ?
O14 H14 0.8200 . ?
C21 N21 1.331(2) . ?
C21 C22 1.369(3) . ?
C21 H21 0.9300 . ?
C22 C23 1.388(2) . ?
C22 H22 0.9300 . ?
C23 C24 1.386(2) . ?
C23 C26 1.482(2) . ?
C24 C25 1.379(2) . ?
C24 H24 0.9300 . ?
C25 N21 1.325(2) . ?
C25 H25 0.9300 . ?
C26 C30 1.380(2) . ?
C26 C27 1.382(2) . ?
C27 C28 1.373(2) . ?
C27 H27 0.9300 . ?
C28 N22 1.322(2) . ?
C28 H28 0.9300 . ?
C29 N22 1.326(2) . ?
C29 C30 1.376(3) . ?
C29 H29 0.9300 . ?
C30 H30 0.9300 . ?

loop_
_cod_related_entry_id
_cod_related_entry_database
_cod_related_entry_code
1 ChemSpider 30652936
